data_2235630
loop_
_publ_author_name
'Kargar, Hadi'
'Kia, Reza'
'Tahir, Muhammad Nawaz'

_publ_section_title
;
 (<i>E</i>)-4-Amino-<i>N</i>'-(5-bromo-2-hydroxybenzylidene)benzohydrazide
 monohydrate
;
_journal_coeditor_code SU2450
_journal_issue 7
_journal_name_full 'Acta Crystallographica Section E'
_journal_page_first o2120
_journal_paper_doi 10.1107/S1600536812025950
_journal_volume 68
_journal_year 2012
_chemical_formula_iupac 'C14 H12 Br N3 O2 , H2 O'
_chemical_formula_moiety 'C14 H12 Br N3 O2 , H2 O'
_chemical_formula_sum 'C14 H14 Br N3 O3'
_chemical_formula_weight 352.19
_chemical_name_systematic
;
(<i>E</i>)-4-Amino-<i>N</i>'-(5-bromo-2-hydroxybenzylidene)benzohydrazide
monohydrate
;
_space_group_IT_number 14
_symmetry_cell_setting monoclinic
_symmetry_space_group_name_Hall '-P 2ybc'
_symmetry_space_group_name_H-M 'P 1 21/c 1'
_atom_sites_solution_hydrogens geom
_atom_sites_solution_primary direct
_atom_sites_solution_secondary difmap
_audit_creation_method SHELXL-97
_cell_angle_alpha 90.00
_cell_angle_beta 101.391(3)
_cell_angle_gamma 90.00
_cell_formula_units_Z 4
_cell_length_a 15.8435(11)
_cell_length_b 7.1718(6)
_cell_length_c 12.6462(8)
_cell_measurement_reflns_used 2225
_cell_measurement_temperature 291(2)
_cell_measurement_theta_max 27.45
_cell_measurement_theta_min 2.47
_cell_volume 1408.64(18)
_computing_cell_refinement 'SAINT (Bruker, 2005)'
_computing_data_collection 'APEX2 (Bruker, 2005)'
_computing_data_reduction 'SAINT (Bruker, 2005)'
_computing_molecular_graphics 'SHELXTL (Sheldrick, 2008)'
_computing_publication_material 'SHELXTL (Sheldrick, 2008) and PLATON (Spek, 2009)'
_computing_structure_refinement 'SHELXL97 (Sheldrick, 2008)'
_computing_structure_solution 'SHELXS97 (Sheldrick, 2008)'
_diffrn_ambient_temperature 291(2)
_diffrn_measured_fraction_theta_full 0.993
_diffrn_measured_fraction_theta_max 0.993
_diffrn_measurement_device_type
;
Bruker SMART APEXII CCD area-detector diffractometer
;
_diffrn_measurement_method '\f and \w scans'
_diffrn_radiation_monochromator graphite
_diffrn_radiation_source 'fine-focus sealed tube'
_diffrn_radiation_type MoK\a
_diffrn_radiation_wavelength 0.71073
_diffrn_reflns_av_R_equivalents 0.0313
_diffrn_reflns_av_sigmaI/netI 0.0306
_diffrn_reflns_limit_h_max 20
_diffrn_reflns_limit_h_min -20
_diffrn_reflns_limit_k_max 8
_diffrn_reflns_limit_k_min -9
_diffrn_reflns_limit_l_max 16
_diffrn_reflns_limit_l_min -9
_diffrn_reflns_number 11798
_diffrn_reflns_theta_full 27.26
_diffrn_reflns_theta_max 27.26
_diffrn_reflns_theta_min 2.62
_diffrn_standards_number 0
_exptl_absorpt_coefficient_mu 2.932
_exptl_absorpt_correction_T_max 0.5648
_exptl_absorpt_correction_T_min 0.4538
_exptl_absorpt_correction_type multi-scan
_exptl_absorpt_process_details '(<i>SADABS</i>; Bruker, 2005)'
_exptl_crystal_colour white
_exptl_crystal_density_diffrn 1.661
_exptl_crystal_density_method 'not measured'
_exptl_crystal_description prism
_exptl_crystal_F_000 712
_exptl_crystal_size_max 0.32
_exptl_crystal_size_mid 0.26
_exptl_crystal_size_min 0.22
_refine_diff_density_max 0.273
_refine_diff_density_min -0.485
_refine_ls_extinction_method none
_refine_ls_goodness_of_fit_ref 1.042
_refine_ls_hydrogen_treatment constr
_refine_ls_matrix_type full
_refine_ls_number_parameters 190
_refine_ls_number_reflns 3138
_refine_ls_number_restraints 0
_refine_ls_restrained_S_all 1.042
_refine_ls_R_factor_all 0.0412
_refine_ls_R_factor_gt 0.0298
_refine_ls_shift/su_max 0.001
_refine_ls_shift/su_mean 0.000
_refine_ls_structure_factor_coef Fsqd
_refine_ls_weighting_details 'calc w=1/[\s^2^(Fo^2^)+(0.0361P)^2^+0.4505P] where P=(Fo^2^+2Fc^2^)/3'
_refine_ls_weighting_scheme calc
_refine_ls_wR_factor_gt 0.0728
_refine_ls_wR_factor_ref 0.0768
_reflns_number_gt 2543
_reflns_number_total 3138
_reflns_threshold_expression I>2\s(I)
_cod_data_source_file su2450.cif
_cod_data_source_block I
_cod_original_sg_symbol_H-M 'P 21/c'
_cod_database_code 2235630
_cod_database_fobs_code 2235630

loop_
_symmetry_equiv_pos_as_xyz
'x, y, z'
'-x, y+1/2, -z+1/2'
'-x, -y, -z'
'x, -y-1/2, z-1/2'

loop_
_atom_site_type_symbol
_atom_site_label
_atom_site_fract_x
_atom_site_fract_y
_atom_site_fract_z
_atom_site_U_iso_or_equiv
_atom_site_adp_type
_atom_site_calc_flag
_atom_site_refinement_flags
_atom_site_occupancy
_atom_site_symmetry_multiplicity
Br Br1 -0.256908(14) 0.19559(3) 0.351278(19) 0.04528(10) Uani d . 1 1
O O1 0.27754(10) 0.3064(2) 0.77430(12) 0.0463(4) Uani d . 1 1
O O2 0.02746(10) 0.1315(3) 0.74256(12) 0.0490(4) Uani d . 1 1
H H2O 0.0786 0.1768 0.7273 0.073 Uiso d R 1 1
O O1W 0.20712(12) 0.0602(3) 0.88744(12) 0.0555(5) Uani d . 1 1
H H1W1 0.1801 -0.0294 0.8452 0.083 Uiso d R 1 1
H H2W1 0.2246 0.1388 0.8402 0.083 Uiso d R 1 1
N N1 0.61249(13) 0.3236(4) 0.5692(2) 0.0675(7) Uani d . 1 1
H H1N1 0.6101 0.3120 0.4985 0.081 Uiso d R 1 1
H H2N1 0.6429 0.4174 0.6041 0.081 Uiso d R 1 1
N N2 0.21269(10) 0.3032(2) 0.59806(14) 0.0322(4) Uani d . 1 1
H H2N 0.2133 0.3342 0.5294 0.039 Uiso d R 1 1
N N3 0.13313(11) 0.2630(2) 0.62093(15) 0.0321(4) Uani d . 1 1
C C1 0.36621(12) 0.3254(3) 0.64417(16) 0.0297(4) Uani d . 1 1
C C2 0.38195(13) 0.2378(3) 0.55174(17) 0.0344(5) Uani d . 1 1
H H2 0.3372 0.1774 0.5059 0.041 Uiso calc R 1 1
C C3 0.46277(15) 0.2394(3) 0.5272(2) 0.0425(5) Uani d . 1 1
H H3 0.4721 0.1783 0.4657 0.051 Uiso calc R 1 1
C C4 0.53040(14) 0.3309(3) 0.5931(2) 0.0428(6) Uani d . 1 1
C C5 0.51473(13) 0.4213(4) 0.6841(2) 0.0475(6) Uani d . 1 1
H H5 0.5592 0.4855 0.7283 0.057 Uiso calc R 1 1
C C6 0.43430(13) 0.4174(3) 0.70993(17) 0.0384(5) Uani d . 1 1
H H6 0.4254 0.4771 0.7721 0.046 Uiso calc R 1 1
C C7 0.28256(13) 0.3116(3) 0.67866(16) 0.0304(4) Uani d . 1 1
C C8 0.06943(13) 0.2690(3) 0.54186(17) 0.0321(4) Uani d . 1 1
H H7 0.0781 0.3071 0.4745 0.039 Uiso calc R 1 1
C C9 -0.01679(12) 0.2173(3) 0.55511(16) 0.0284(4) Uani d . 1 1
C C10 -0.03425(13) 0.1483(3) 0.65254(17) 0.0328(4) Uani d . 1 1
C C11 -0.11712(13) 0.0932(3) 0.65825(17) 0.0369(5) Uani d . 1 1
H H11 -0.1282 0.0459 0.7226 0.044 Uiso calc R 1 1
C C12 -0.18330(12) 0.1076(3) 0.56950(17) 0.0352(5) Uani d . 1 1
H H12 -0.2389 0.0715 0.5740 0.042 Uiso calc R 1 1
C C13 -0.16619(12) 0.1761(3) 0.47410(17) 0.0317(4) Uani d . 1 1
C C14 -0.08416(13) 0.2293(3) 0.46589(17) 0.0304(4) Uani d . 1 1
H H14 -0.0737 0.2735 0.4005 0.037 Uiso calc R 1 1

loop_
_atom_site_aniso_label
_atom_site_aniso_U_11
_atom_site_aniso_U_22
_atom_site_aniso_U_33
_atom_site_aniso_U_12
_atom_site_aniso_U_13
_atom_site_aniso_U_23
Br1 0.03422(13) 0.04959(16) 0.04628(16) -0.00074(10) -0.00607(10) -0.00069(10)
O1 0.0456(9) 0.0669(12) 0.0280(8) -0.0112(8) 0.0110(7) -0.0009(7)
O2 0.0392(8) 0.0719(12) 0.0331(8) -0.0078(8) 0.0005(6) 0.0088(8)
O1W 0.0755(12) 0.0603(12) 0.0319(9) -0.0168(9) 0.0136(8) -0.0011(8)
N1 0.0289(10) 0.0796(18) 0.0962(19) 0.0066(10) 0.0174(11) 0.0289(14)
N2 0.0246(8) 0.0455(11) 0.0279(9) -0.0050(7) 0.0084(7) 0.0004(7)
N3 0.0251(8) 0.0364(9) 0.0369(10) -0.0046(7) 0.0109(7) -0.0024(7)
C1 0.0260(9) 0.0326(11) 0.0294(10) -0.0018(8) 0.0029(8) 0.0037(8)
C2 0.0288(10) 0.0368(12) 0.0368(12) -0.0025(8) 0.0047(9) -0.0015(9)
C3 0.0394(12) 0.0462(13) 0.0447(14) 0.0069(10) 0.0156(10) 0.0046(10)
C4 0.0267(10) 0.0430(13) 0.0593(15) 0.0052(9) 0.0101(10) 0.0219(11)
C5 0.0277(11) 0.0473(14) 0.0599(16) -0.0101(10) -0.0096(10) 0.0089(12)
C6 0.0363(11) 0.0407(12) 0.0347(12) -0.0045(9) -0.0014(9) -0.0004(9)
C7 0.0301(10) 0.0335(11) 0.0274(10) -0.0026(8) 0.0049(8) 0.0004(8)
C8 0.0294(10) 0.0361(11) 0.0326(11) -0.0005(8) 0.0104(8) -0.0012(8)
C9 0.0259(9) 0.0288(10) 0.0317(11) -0.0011(7) 0.0086(8) -0.0016(8)
C10 0.0320(10) 0.0372(11) 0.0287(10) -0.0008(8) 0.0051(8) -0.0008(8)
C11 0.0362(11) 0.0447(13) 0.0327(11) -0.0062(10) 0.0135(9) 0.0005(9)
C12 0.0267(10) 0.0376(12) 0.0427(12) -0.0050(9) 0.0105(8) -0.0052(10)
C13 0.0267(9) 0.0319(11) 0.0347(11) 0.0006(8) 0.0021(8) -0.0060(8)
C14 0.0312(10) 0.0318(11) 0.0290(11) -0.0002(8) 0.0077(8) -0.0003(8)

loop_
_atom_type_symbol
_atom_type_description
_atom_type_scat_dispersion_real
_atom_type_scat_dispersion_imag
_atom_type_scat_source
C C 0.0033 0.0016 'International Tables Vol C Tables 4.2.6.8 and 6.1.1.4'
H H 0.0000 0.0000 'International Tables Vol C Tables 4.2.6.8 and 6.1.1.4'
N N 0.0061 0.0033 'International Tables Vol C Tables 4.2.6.8 and 6.1.1.4'
O O 0.0106 0.0060 'International Tables Vol C Tables 4.2.6.8 and 6.1.1.4'
Br Br -0.2901 2.4595 'International Tables Vol C Tables 4.2.6.8 and 6.1.1.4'

loop_
_geom_angle_atom_site_label_1
_geom_angle_atom_site_label_2
_geom_angle_atom_site_label_3
_geom_angle
C10 O2 H2O 108.0
H1W1 O1W H2W1 103.2
C4 N1 H1N1 111.3
C4 N1 H2N1 107.5
H1N1 N1 H2N1 118.5
C7 N2 N3 119.90(17)
C7 N2 H2N 123.7
N3 N2 H2N 116.1
C8 N3 N2 116.35(17)
C6 C1 C2 118.00(19)
C6 C1 C7 119.32(19)
C2 C1 C7 122.52(18)
C3 C2 C1 121.0(2)
C3 C2 H2 119.5
C1 C2 H2 119.5
C2 C3 C4 120.8(2)
C2 C3 H3 119.6
C4 C3 H3 119.6
C5 C4 C3 118.5(2)
C5 C4 N1 121.8(2)
C3 C4 N1 119.7(3)
C6 C5 C4 120.9(2)
C6 C5 H5 119.5
C4 C5 H5 119.5
C5 C6 C1 120.8(2)
C5 C6 H6 119.6
C1 C6 H6 119.6
O1 C7 N2 122.64(19)
O1 C7 C1 121.92(19)
N2 C7 C1 115.44(18)
N3 C8 C9 121.11(19)
N3 C8 H7 119.4
C9 C8 H7 119.4
C14 C9 C10 118.67(18)
C14 C9 C8 118.45(18)
C10 C9 C8 122.82(18)
O2 C10 C11 117.74(19)
O2 C10 C9 122.36(18)
C11 C10 C9 119.90(19)
C12 C11 C10 120.8(2)
C12 C11 H11 119.6
C10 C11 H11 119.6
C13 C12 C11 119.30(18)
C13 C12 H12 120.3
C11 C12 H12 120.3
C12 C13 C14 121.08(19)
C12 C13 Br1 119.59(15)
C14 C13 Br1 119.33(16)
C13 C14 C9 120.29(19)
C13 C14 H14 119.9
C9 C14 H14 119.9

loop_
_geom_bond_atom_site_label_1
_geom_bond_atom_site_label_2
_geom_bond_distance
Br1 C13 1.902(2)
O1 C7 1.228(2)
O2 C10 1.352(3)
O2 H2O 0.9276
O1W H1W1 0.8893
O1W H2W1 0.9036
N1 C4 1.393(3)
N1 H1N1 0.8915
N1 H2N1 0.8923
N2 C7 1.350(3)
N2 N3 1.378(2)
N2 H2N 0.8985
N3 C8 1.273(3)
C1 C6 1.392(3)
C1 C2 1.392(3)
C1 C7 1.478(3)
C2 C3 1.376(3)
C2 H2 0.9300
C3 C4 1.386(4)
C3 H3 0.9300
C4 C5 1.384(4)
C5 C6 1.377(3)
C5 H5 0.9300
C6 H6 0.9300
C8 C9 1.457(3)
C8 H7 0.9300
C9 C14 1.394(3)
C9 C10 1.405(3)
C10 C11 1.387(3)
C11 C12 1.380(3)
C11 H11 0.9300
C12 C13 1.378(3)
C12 H12 0.9300
C13 C14 1.378(3)
C14 H14 0.9300

loop_
_geom_hbond_atom_site_label_D
_geom_hbond_atom_site_label_H
_geom_hbond_atom_site_label_A
_geom_hbond_site_symmetry_A
_geom_hbond_distance_DH
_geom_hbond_distance_HA
_geom_hbond_distance_DA
_geom_hbond_angle_DHA
_geom_hbond_publ_flag
O2 H2O N3 . 0.93 1.84 2.660(2) 145 y
N2 H2N O1W 4_565 0.90 1.93 2.823(2) 171 y
N1 H2N1 O1W 2_656 0.89 2.57 3.276(3) 137 y
O1W H2W1 O1 . 0.90 1.77 2.653(2) 167 y

loop_
_geom_torsion_atom_site_label_1
_geom_torsion_atom_site_label_2
_geom_torsion_atom_site_label_3
_geom_torsion_atom_site_label_4
_geom_torsion
C7 N2 N3 C8 175.72(19)
C6 C1 C2 C3 1.2(3)
C7 C1 C2 C3 -174.1(2)
C1 C2 C3 C4 -1.1(3)
C2 C3 C4 C5 -0.2(3)
C2 C3 C4 N1 177.1(2)
C3 C4 C5 C6 1.3(3)
N1 C4 C5 C6 -176.0(2)
C4 C5 C6 C1 -1.2(4)
C2 C1 C6 C5 -0.1(3)
C7 C1 C6 C5 175.3(2)
N3 N2 C7 O1 -8.8(3)
N3 N2 C7 C1 170.52(17)
C6 C1 C7 O1 -30.2(3)
C2 C1 C7 O1 145.0(2)
C6 C1 C7 N2 150.5(2)
C2 C1 C7 N2 -34.3(3)
N2 N3 C8 C9 175.98(18)
N3 C8 C9 C14 179.08(19)
N3 C8 C9 C10 -3.7(3)
C14 C9 C10 O2 179.73(19)
C8 C9 C10 O2 2.5(3)
C14 C9 C10 C11 0.3(3)
C8 C9 C10 C11 -176.9(2)
O2 C10 C11 C12 179.6(2)
C9 C10 C11 C12 -0.9(3)
C10 C11 C12 C13 0.6(3)
C11 C12 C13 C14 0.3(3)
C11 C12 C13 Br1 179.78(16)
C12 C13 C14 C9 -0.9(3)
Br1 C13 C14 C9 179.60(15)
C10 C9 C14 C13 0.6(3)
C8 C9 C14 C13 177.93(19)

loop_
_cod_related_entry_id
_cod_related_entry_database
_cod_related_entry_code
1 ChemSpider 30657917
